data_7201435
loop_
_publ_author_name
'Deifel, Nicholas P.'
'Cahill, Christopher L.'

_publ_section_title
;
 The uranyl tetrachloride anion as a tecton in the assembly of U(VI)
 hybrid materials
;
_journal_issue 12
_journal_name_full CrystEngComm
_journal_page_first 2739
_journal_paper_doi 10.1039/b911470j
_journal_volume 11
_journal_year 2009
_chemical_formula_sum 'C20 H24 Cl6 N4 O4 U'
_chemical_formula_weight 835.18
_chemical_name_systematic
;
?
;
_space_group_IT_number 14
_symmetry_cell_setting monoclinic
_symmetry_space_group_name_Hall '-P 2yn'
_symmetry_space_group_name_H-M 'P 1 21/n 1'
_atom_sites_solution_hydrogens geom
_atom_sites_solution_primary direct
_atom_sites_solution_secondary difmap
_audit_creation_method SHELXL-97
_cell_angle_alpha 90.00
_cell_angle_beta 102.76
_cell_angle_gamma 90.00
_cell_formula_units_Z 2
_cell_length_a 7.0230(2)
_cell_length_b 15.4120(4)
_cell_length_c 13.4514(3)
_cell_measurement_temperature 298(2)
_cell_volume 1420.00(6)
_computing_cell_refinement 'SAINTPLUS (Bruker AXS, 2005)'
_computing_data_collection 'APEX II (Bruker AXS, 2005)'
_computing_data_reduction 'SAINTPLUS (Bruker AXS, 2005)'
_computing_publication_material 'WINGX (Farrugia, 1998)'
_computing_structure_refinement 'SHELXL-97 (Sheldrick, 1997)'
_computing_structure_solution 'SHELXS (Sheldrick, 2004)'
_diffrn_ambient_temperature 298(2)
_diffrn_measured_fraction_theta_full 0.947
_diffrn_measured_fraction_theta_max 0.947
_diffrn_measurement_device_type 'Bruker APEX II CCD'
_diffrn_measurement_method 'phi and omega scans'
_diffrn_radiation_monochromator graphite
_diffrn_radiation_source 'fine-focus sealed tube'
_diffrn_radiation_type MoK\a
_diffrn_radiation_wavelength 0.71073
_diffrn_reflns_av_R_equivalents 0.0236
_diffrn_reflns_av_sigmaI/netI 0.0154
_diffrn_reflns_limit_h_max 8
_diffrn_reflns_limit_h_min -9
_diffrn_reflns_limit_k_max 21
_diffrn_reflns_limit_k_min -21
_diffrn_reflns_limit_l_max 18
_diffrn_reflns_limit_l_min -18
_diffrn_reflns_number 27602
_diffrn_reflns_theta_full 30.32
_diffrn_reflns_theta_max 30.32
_diffrn_reflns_theta_min 2.04
_exptl_absorpt_coefficient_mu 6.313
_exptl_absorpt_correction_T_max 0.729
_exptl_absorpt_correction_T_min 0.419
_exptl_absorpt_correction_type empirical
_exptl_absorpt_process_details 'SADABS, Sheldrick (2008)'
_exptl_crystal_colour yellow-green
_exptl_crystal_density_diffrn 1.944
_exptl_crystal_density_method 'not measured'
_exptl_crystal_description plate
_exptl_crystal_F_000 1140
_exptl_crystal_size_max 0.16
_exptl_crystal_size_mid 0.12
_exptl_crystal_size_min 0.05
_refine_diff_density_max 1.200
_refine_diff_density_min -0.960
_refine_diff_density_rms 0.081
_refine_ls_extinction_method none
_refine_ls_goodness_of_fit_ref 0.962
_refine_ls_hydrogen_treatment constr
_refine_ls_matrix_type full
_refine_ls_number_parameters 160
_refine_ls_number_reflns 4025
_refine_ls_number_restraints 0
_refine_ls_restrained_S_all 0.962
_refine_ls_R_factor_all 0.0263
_refine_ls_R_factor_gt 0.0190
_refine_ls_shift/su_max 0.000
_refine_ls_shift/su_mean 0.000
_refine_ls_structure_factor_coef Fsqd
_refine_ls_weighting_details 'calc w=1/[\s^2^(Fo^2^)+(0.0295P)^2^+0.9335P] where P=(Fo^2^+2Fc^2^)/3'
_refine_ls_weighting_scheme calc
_refine_ls_wR_factor_gt 0.0472
_refine_ls_wR_factor_ref 0.0508
_reflns_number_gt 3333
_reflns_number_total 4025
_reflns_threshold_expression >2sigma(I)
_cod_data_source_file b911470j.txt
_cod_data_source_block compound7
_cod_original_sg_symbol_H-M 'P 21/n'
_cod_database_code 7201435

loop_
_symmetry_equiv_pos_as_xyz
'x, y, z'
'-x+1/2, y+1/2, -z+1/2'
'-x, -y, -z'
'x-1/2, -y-1/2, z-1/2'

loop_
_atom_site_label
_atom_site_type_symbol
_atom_site_fract_x
_atom_site_fract_y
_atom_site_fract_z
_atom_site_U_iso_or_equiv
_atom_site_adp_type
_atom_site_occupancy
_atom_site_symmetry_multiplicity
_atom_site_calc_flag
_atom_site_refinement_flags
_atom_site_disorder_assembly
_atom_site_disorder_group
U1 U 0.0000 0.0000 0.0000 0.02803(4) Uani 1 2 d S . .
Cl1 Cl -0.02084(9) -0.17288(4) 0.01253(4) 0.03785(13) Uani 1 1 d . . .
Cl2 Cl 0.23772(12) 0.45119(4) 0.89536(5) 0.05334(18) Uani 1 1 d . . .
Cl3 Cl -0.14592(18) -0.01153(5) -0.19958(6) 0.0619(2) Uani 1 1 d . . .
O1 O -0.2399(3) 0.00836(10) 0.0201(2) 0.0472(5) Uani 1 1 d . . .
N2 N 0.4658(3) 0.32333(12) 0.04167(14) 0.0326(4) Uani 1 1 d . . .
HN2 H 0.4387 0.3613 -0.0062 0.039 Uiso 1 1 calc R . .
N1 N 0.4967(3) 0.18713(14) -0.28994(14) 0.0379(4) Uani 1 1 d . . .
H1 H 0.4913 0.1755 -0.3530 0.046 Uiso 1 1 calc R . .
C3 C 0.5539(3) 0.28707(15) -0.15511(17) 0.0330(5) Uani 1 1 d . . .
H3 H 0.5893 0.3426 -0.1308 0.040 Uiso 1 1 calc R . .
C5 C 0.4608(3) 0.14084(15) -0.12879(18) 0.0346(5) Uani 1 1 d . . .
H5 H 0.4319 0.0973 -0.0866 0.041 Uiso 1 1 calc R . .
C6 C 0.5097(3) 0.22441(14) -0.09056(16) 0.0276(4) Uani 1 1 d . . .
C7 C 0.5117(3) 0.24266(16) 0.01747(15) 0.0286(4) Uani 1 1 d . . .
C8 C 0.5556(4) 0.18140(17) 0.09434(18) 0.0383(5) Uani 1 1 d . . .
H8 H 0.5893 0.1251 0.0801 0.046 Uiso 1 1 calc R . .
C4 C 0.4563(4) 0.12441(16) -0.22934(19) 0.0397(5) Uani 1 1 d . . .
H4 H 0.4249 0.0691 -0.2556 0.048 Uiso 1 1 calc R . .
C9 C 0.5488(4) 0.20520(19) 0.19324(18) 0.0438(6) Uani 1 1 d . . .
H9 H 0.5757 0.1643 0.2453 0.053 Uiso 1 1 calc R . .
C10 C 0.4599(4) 0.34764(18) 0.13633(18) 0.0416(6) Uani 1 1 d . . .
H10 H 0.4271 0.4044 0.1491 0.050 Uiso 1 1 calc R . .
C2 C 0.5452(4) 0.26698(16) -0.25598(18) 0.0371(5) Uani 1 1 d . . .
H2 H 0.5731 0.3091 -0.3001 0.044 Uiso 1 1 calc R . .
C11 C 0.5024(4) 0.2890(2) 0.21459(18) 0.0460(6) Uani 1 1 d . . .
H11 H 0.4999 0.3054 0.2808 0.055 Uiso 1 1 calc R . .
OW1 O 0.0851(3) 0.61659(12) 0.97984(14) 0.0537(5) Uani 1 1 d . . .

loop_
_atom_site_aniso_label
_atom_site_aniso_U_11
_atom_site_aniso_U_22
_atom_site_aniso_U_33
_atom_site_aniso_U_23
_atom_site_aniso_U_13
_atom_site_aniso_U_12
U1 0.03305(7) 0.02317(6) 0.03155(7) 0.00361(4) 0.01504(4) 0.00477(4)
Cl1 0.0532(4) 0.0254(2) 0.0368(3) 0.0028(2) 0.0136(2) 0.0035(2)
Cl2 0.0742(5) 0.0415(3) 0.0438(3) 0.0076(3) 0.0118(3) 0.0222(3)
Cl3 0.1010(7) 0.0453(4) 0.0361(3) 0.0040(3) 0.0077(4) 0.0066(4)
O1 0.0411(11) 0.0363(10) 0.0719(15) 0.0083(8) 0.0287(10) 0.0083(7)
N2 0.0405(10) 0.0304(9) 0.0270(8) -0.0001(7) 0.0074(8) 0.0054(8)
N1 0.0389(11) 0.0470(12) 0.0284(9) -0.0072(8) 0.0086(8) 0.0051(9)
C3 0.0403(12) 0.0294(10) 0.0301(10) -0.0018(8) 0.0095(9) -0.0011(9)
C5 0.0401(12) 0.0271(11) 0.0366(11) 0.0003(9) 0.0087(10) -0.0005(9)
C6 0.0278(10) 0.0294(10) 0.0260(9) -0.0005(8) 0.0065(8) 0.0042(8)
C7 0.0281(10) 0.0315(11) 0.0267(10) 0.0018(8) 0.0073(9) 0.0013(8)
C8 0.0418(13) 0.0383(13) 0.0353(11) 0.0095(10) 0.0100(10) 0.0091(10)
C4 0.0425(13) 0.0337(12) 0.0415(12) -0.0104(10) 0.0064(10) 0.0016(10)
C9 0.0433(14) 0.0573(16) 0.0294(11) 0.0128(11) 0.0050(10) 0.0029(12)
C10 0.0475(14) 0.0437(13) 0.0355(12) -0.0097(10) 0.0129(11) 0.0025(11)
C2 0.0407(13) 0.0406(13) 0.0325(11) 0.0024(10) 0.0139(10) 0.0017(10)
C11 0.0438(14) 0.0692(18) 0.0259(11) -0.0049(11) 0.0098(10) -0.0028(13)
OW1 0.0823(15) 0.0400(10) 0.0424(10) 0.0044(8) 0.0213(10) 0.0063(10)

loop_
_atom_type_symbol
_atom_type_description
_atom_type_scat_dispersion_real
_atom_type_scat_dispersion_imag
_atom_type_scat_source
C C 0.0033 0.0016 'International Tables Vol C Tables 4.2.6.8 and 6.1.1.4'
H H 0.0000 0.0000 'International Tables Vol C Tables 4.2.6.8 and 6.1.1.4'
N N 0.0061 0.0033 'International Tables Vol C Tables 4.2.6.8 and 6.1.1.4'
O O 0.0106 0.0060 'International Tables Vol C Tables 4.2.6.8 and 6.1.1.4'
Cl Cl 0.1484 0.1585 'International Tables Vol C Tables 4.2.6.8 and 6.1.1.4'
U U -9.6767 9.6646 'International Tables Vol C Tables 4.2.6.8 and 6.1.1.4'

loop_
_geom_angle_atom_site_label_1
_geom_angle_atom_site_label_2
_geom_angle_atom_site_label_3
_geom_angle
_geom_angle_site_symmetry_1
_geom_angle_site_symmetry_3
_geom_angle_publ_flag
O1 U1 O1 180.00(16) . 3 ?
O1 U1 Cl3 89.50(9) . . ?
O1 U1 Cl3 90.50(9) 3 . ?
O1 U1 Cl3 90.50(9) . 3 ?
O1 U1 Cl3 89.50(9) 3 3 ?
Cl3 U1 Cl3 180.00(5) . 3 ?
O1 U1 Cl1 90.25(5) . 3 ?
O1 U1 Cl1 89.75(5) 3 3 ?
Cl3 U1 Cl1 90.983(19) . 3 ?
Cl3 U1 Cl1 89.017(19) 3 3 ?
O1 U1 Cl1 89.75(5) . . ?
O1 U1 Cl1 90.25(5) 3 . ?
Cl3 U1 Cl1 89.017(19) . . ?
Cl3 U1 Cl1 90.983(19) 3 . ?
Cl1 U1 Cl1 180.000(2) 3 . ?
C10 N2 C7 123.4(2) . . ?
C10 N2 HN2 118.3 . . ?
C7 N2 HN2 118.3 . . ?
C2 N1 C4 122.2(2) . . ?
C2 N1 H1 118.9 . . ?
C4 N1 H1 118.9 . . ?
C6 C3 C2 119.7(2) . . ?
C6 C3 H3 120.2 . . ?
C2 C3 H3 120.2 . . ?
C4 C5 C6 118.9(2) . . ?
C4 C5 H5 120.6 . . ?
C6 C5 H5 120.6 . . ?
C3 C6 C5 118.9(2) . . ?
C3 C6 C7 122.1(2) . . ?
C5 C6 C7 119.0(2) . . ?
N2 C7 C8 118.5(2) . . ?
N2 C7 C6 117.67(19) . . ?
C8 C7 C6 123.9(2) . . ?
C7 C8 C9 119.1(2) . . ?
C7 C8 H8 120.5 . . ?
C9 C8 H8 120.5 . . ?
N1 C4 C5 120.5(2) . . ?
N1 C4 H4 119.7 . . ?
C5 C4 H4 119.7 . . ?
C11 C9 C8 120.4(2) . . ?
C11 C9 H9 119.8 . . ?
C8 C9 H9 119.8 . . ?
N2 C10 C11 120.0(2) . . ?
N2 C10 H10 120.0 . . ?
C11 C10 H10 120.0 . . ?
N1 C2 C3 119.8(2) . . ?
N1 C2 H2 120.1 . . ?
C3 C2 H2 120.1 . . ?
C10 C11 C9 118.7(2) . . ?
C10 C11 H11 120.7 . . ?
C9 C11 H11 120.7 . . ?

loop_
_geom_bond_atom_site_label_1
_geom_bond_atom_site_label_2
_geom_bond_distance
_geom_bond_site_symmetry_2
_geom_bond_publ_flag
U1 O1 1.769(2) . ?
U1 O1 1.769(2) 3 ?
U1 Cl3 2.6597(8) . ?
U1 Cl3 2.6597(8) 3 ?
U1 Cl1 2.6758(6) 3 ?
U1 Cl1 2.6758(6) . ?
N2 C10 1.337(3) . ?
N2 C7 1.342(3) . ?
N2 HN2 0.8600 . ?
N1 C2 1.330(3) . ?
N1 C4 1.335(3) . ?
N1 H1 0.8600 . ?
C3 C6 1.379(3) . ?
C3 C2 1.380(3) . ?
C3 H3 0.9300 . ?
C5 C4 1.369(3) . ?
C5 C6 1.401(3) . ?
C5 H5 0.9300 . ?
C6 C7 1.477(3) . ?
C7 C8 1.384(3) . ?
C8 C9 1.391(3) . ?
C8 H8 0.9300 . ?
C4 H4 0.9300 . ?
C9 C11 1.377(4) . ?
C9 H9 0.9300 . ?
C10 C11 1.370(4) . ?
C10 H10 0.9300 . ?
C2 H2 0.9300 . ?
C11 H11 0.9300 . ?

loop_
_geom_hbond_atom_site_label_D
_geom_hbond_atom_site_label_H
_geom_hbond_atom_site_label_A
_geom_hbond_distance_DH
_geom_hbond_distance_HA
_geom_hbond_distance_DA
_geom_hbond_angle_DHA
_geom_hbond_site_symmetry_A
N2 HN2 Cl2 0.86 2.20 2.9880(19) 152.4 1_554
N1 H1 OW1 0.86 1.90 2.718(3) 157.9 2_545
